data_7025460
loop_
_publ_author_name
'Uhl, Werner'
'Voss, Matthias'
'Layh, Marcus'
'Rogel, Friedhelm'

_publ_section_title
;
 Gallium-gallium bonds as efficient templates for the generation of a
 large cage containing twelve gallium atoms.
;
_journal_issue 13
_journal_name_full 'Dalton transactions (Cambridge, England : 2003)'
_journal_page_first 3160
_journal_page_last 3162
_journal_paper_doi 10.1039/c001032b
_journal_volume 39
_journal_year 2010
_chemical_formula_sum 'C130 H254 Ga12 N18 O13 Si24'
_chemical_formula_weight 3788.31
_chemical_name_systematic
;
?
;
_space_group_IT_number 15
_symmetry_cell_setting monoclinic
_symmetry_space_group_name_Hall '-C 2yc'
_symmetry_space_group_name_H-M 'C 1 2/c 1'
_atom_sites_solution_hydrogens geom
_atom_sites_solution_primary direct
_atom_sites_solution_secondary difmap
_audit_creation_method SHELXL-97
_cell_angle_alpha 90.00
_cell_angle_beta 105.759(2)
_cell_angle_gamma 90.00
_cell_formula_units_Z 4
_cell_length_a 21.602(2)
_cell_length_b 39.935(4)
_cell_length_c 31.387(3)
_cell_measurement_reflns_used 9950
_cell_measurement_temperature 153(2)
_cell_measurement_theta_max 21.676
_cell_measurement_theta_min 2.149
_cell_volume 26059(4)
_computing_cell_refinement 'Bruker SAINT'
_computing_data_collection 'Bruker SMART'
_computing_data_reduction 'Bruker SHELXTL'
_computing_molecular_graphics 'Bruker SHELXTL'
_computing_publication_material 'Bruker SHELXTL'
_computing_structure_refinement 'SHELXL-97 (Sheldrick, 1997)'
_computing_structure_solution 'SHELXS-97 (Sheldrick, 1990)'
_diffrn_ambient_temperature 153(2)
_diffrn_measured_fraction_theta_full 0.999
_diffrn_measured_fraction_theta_max 0.999
_diffrn_measurement_device_type 'CCD area detector'
_diffrn_measurement_method 'omega scans'
_diffrn_radiation_monochromator graphite
_diffrn_radiation_source 'rotating anode'
_diffrn_radiation_type MoK\a
_diffrn_radiation_wavelength 0.71073
_diffrn_reflns_av_R_equivalents 0.0000
_diffrn_reflns_av_sigmaI/netI 0.0686
_diffrn_reflns_limit_h_max 24
_diffrn_reflns_limit_h_min -25
_diffrn_reflns_limit_k_max 46
_diffrn_reflns_limit_k_min 0
_diffrn_reflns_limit_l_max 36
_diffrn_reflns_limit_l_min 0
_diffrn_reflns_number 21720
_diffrn_reflns_theta_full 24.51
_diffrn_reflns_theta_max 24.51
_diffrn_reflns_theta_min 1.02
_exptl_absorpt_coefficient_mu 1.367
_exptl_absorpt_correction_T_max 0.8985
_exptl_absorpt_correction_T_min 0.8212
_exptl_absorpt_correction_type empirical
_exptl_absorpt_process_details SADABS
_exptl_crystal_colour colourless
_exptl_crystal_density_diffrn 0.966
_exptl_crystal_density_method 'not measured'
_exptl_crystal_description octahedral
_exptl_crystal_F_000 7888
_exptl_crystal_size_max 0.15
_exptl_crystal_size_mid 0.12
_exptl_crystal_size_min 0.08
_platon_squeeze_details
;
Structure contains disordered thf molecules. A treatment of platon
squeeze accounted for 3043 electrons, which results in 9.5 thf
molecules per asymmetric unit (76 per unit cell).
;
_refine_diff_density_max 0.486
_refine_diff_density_min -0.522
_refine_diff_density_rms 0.066
_refine_ls_extinction_method none
_refine_ls_goodness_of_fit_ref 0.846
_refine_ls_hydrogen_treatment constr
_refine_ls_matrix_type full
_refine_ls_number_parameters 921
_refine_ls_number_reflns 21720
_refine_ls_number_restraints 4
_refine_ls_restrained_S_all 0.847
_refine_ls_R_factor_all 0.0573
_refine_ls_R_factor_gt 0.0372
_refine_ls_shift/su_max 0.001
_refine_ls_shift/su_mean 0.000
_refine_ls_structure_factor_coef Fsqd
_refine_ls_weighting_details 'calc w=1/[\s^2^(Fo^2^)+(0.0444P)^2^+0.0000P] where P=(Fo^2^+2Fc^2^)/3'
_refine_ls_weighting_scheme calc
_refine_ls_wR_factor_gt 0.0791
_refine_ls_wR_factor_ref 0.0830
_reflns_number_gt 14035
_reflns_number_total 21720
_reflns_threshold_expression >2sigma(I)
_cod_data_source_file c001032b.txt
_cod_data_source_block squeezed
_cod_original_cell_volume 26060(5)
_cod_original_sg_symbol_H-M C2/c
_cod_database_code 7025460

loop_
_symmetry_equiv_pos_as_xyz
'x, y, z'
'-x, y, -z+1/2'
'x+1/2, y+1/2, z'
'-x+1/2, y+1/2, -z+1/2'
'-x, -y, -z'
'x, -y, z-1/2'
'-x+1/2, -y+1/2, -z'
'x+1/2, -y+1/2, z-1/2'

loop_
_atom_site_label
_atom_site_type_symbol
_atom_site_fract_x
_atom_site_fract_y
_atom_site_fract_z
_atom_site_U_iso_or_equiv
_atom_site_adp_type
_atom_site_occupancy
_atom_site_symmetry_multiplicity
_atom_site_calc_flag
_atom_site_refinement_flags
_atom_site_disorder_assembly
_atom_site_disorder_group
Ga1 Ga 0.460178(16) 0.239967(9) 0.645804(11) 0.02809(9) Uani 1 1 d . . .
C1 C 0.48863(15) 0.22480(8) 0.59476(10) 0.0345(8) Uani 1 1 d . . .
H1 H 0.5300 0.2349 0.5980 0.041 Uiso 1 1 calc R . .
Si11 Si 0.50334(5) 0.17867(3) 0.59960(3) 0.0439(3) Uani 1 1 d . . .
C111 C 0.54746(18) 0.16793(10) 0.65790(11) 0.0535(11) Uani 1 1 d . . .
H11A H 0.5894 0.1780 0.6651 0.064 Uiso 1 1 calc R . .
H11B H 0.5517 0.1441 0.6609 0.064 Uiso 1 1 calc R . .
H11C H 0.5239 0.1762 0.6776 0.064 Uiso 1 1 calc R . .
C112 C 0.5545(2) 0.16388(11) 0.56386(13) 0.0694(13) Uani 1 1 d . . .
H11D H 0.5292 0.1632 0.5336 0.083 Uiso 1 1 calc R . .
H11E H 0.5705 0.1419 0.5730 0.083 Uiso 1 1 calc R . .
H11F H 0.5900 0.1790 0.5667 0.083 Uiso 1 1 calc R . .
C113 C 0.42535(19) 0.15532(9) 0.58471(13) 0.0622(12) Uani 1 1 d . . .
H11G H 0.3982 0.1636 0.6021 0.075 Uiso 1 1 calc R . .
H11H H 0.4334 0.1319 0.5906 0.075 Uiso 1 1 calc R . .
H11I H 0.4043 0.1585 0.5538 0.075 Uiso 1 1 calc R . .
Si12 Si 0.43606(5) 0.24078(3) 0.54087(3) 0.0452(3) Uani 1 1 d . . .
C121 C 0.4457(2) 0.21620(11) 0.49180(12) 0.0728(14) Uani 1 1 d . . .
H12A H 0.4899 0.2167 0.4913 0.087 Uiso 1 1 calc R . .
H12B H 0.4193 0.2259 0.4650 0.087 Uiso 1 1 calc R . .
H12C H 0.4327 0.1934 0.4941 0.087 Uiso 1 1 calc R . .
C122 C 0.4590(2) 0.28522(10) 0.53207(13) 0.0661(13) Uani 1 1 d . . .
H12D H 0.4548 0.2989 0.5563 0.079 Uiso 1 1 calc R . .
H12E H 0.4312 0.2936 0.5049 0.079 Uiso 1 1 calc R . .
H12F H 0.5028 0.2858 0.5305 0.079 Uiso 1 1 calc R . .
C123 C 0.34925(17) 0.23921(10) 0.54056(13) 0.0612(12) Uani 1 1 d . . .
H12G H 0.3390 0.2172 0.5487 0.073 Uiso 1 1 calc R . .
H12H H 0.3228 0.2444 0.5114 0.073 Uiso 1 1 calc R . .
H12I H 0.3415 0.2552 0.5613 0.073 Uiso 1 1 calc R . .
Ga2 Ga 0.370124(16) 0.232786(9) 0.676501(11) 0.02910(9) Uani 1 1 d . . .
C2 C 0.29559(15) 0.20245(8) 0.66286(11) 0.0386(9) Uani 1 1 d . . .
H2 H 0.2945 0.1946 0.6338 0.046 Uiso 1 1 calc R . .
Si21 Si 0.21335(5) 0.22001(3) 0.65468(4) 0.0579(3) Uani 1 1 d . . .
C211 C 0.2035(2) 0.24106(13) 0.70595(17) 0.0991(19) Uani 1 1 d . . .
H21A H 0.1862 0.2254 0.7228 0.119 Uiso 1 1 calc R . .
H21B H 0.1747 0.2597 0.6977 0.119 Uiso 1 1 calc R . .
H21C H 0.2446 0.2488 0.7235 0.119 Uiso 1 1 calc R . .
C212 C 0.1956(2) 0.25039(13) 0.60912(18) 0.110(2) Uani 1 1 d . . .
H21D H 0.2262 0.2684 0.6160 0.132 Uiso 1 1 calc R . .
H21E H 0.1530 0.2592 0.6051 0.132 Uiso 1 1 calc R . .
H21F H 0.1982 0.2395 0.5824 0.132 Uiso 1 1 calc R . .
C213 C 0.15009(19) 0.18675(12) 0.63988(17) 0.0892(17) Uani 1 1 d . . .
H21G H 0.1086 0.1970 0.6294 0.107 Uiso 1 1 calc R . .
H21H H 0.1513 0.1734 0.6656 0.107 Uiso 1 1 calc R . .
H21I H 0.1580 0.1727 0.6171 0.107 Uiso 1 1 calc R . .
Si22 Si 0.31703(6) 0.16356(3) 0.69720(4) 0.0555(3) Uani 1 1 d . . .
C221 C 0.40528(19) 0.15674(10) 0.71441(13) 0.0656(13) Uani 1 1 d . . .
H22A H 0.4261 0.1761 0.7301 0.079 Uiso 1 1 calc R . .
H22B H 0.4203 0.1531 0.6887 0.079 Uiso 1 1 calc R . .
H22C H 0.4150 0.1375 0.7333 0.079 Uiso 1 1 calc R . .
C222 C 0.2813(2) 0.12537(11) 0.66496(18) 0.103(2) Uani 1 1 d . . .
H22D H 0.2885 0.1261 0.6361 0.124 Uiso 1 1 calc R . .
H22E H 0.2359 0.1248 0.6620 0.124 Uiso 1 1 calc R . .
H22F H 0.3011 0.1057 0.6803 0.124 Uiso 1 1 calc R . .
C223 C 0.2902(2) 0.16733(13) 0.74874(14) 0.0886(16) Uani 1 1 d . . .
H22G H 0.3096 0.1499 0.7690 0.106 Uiso 1 1 calc R . .
H22H H 0.2442 0.1653 0.7415 0.106 Uiso 1 1 calc R . .
H22I H 0.3029 0.1887 0.7622 0.106 Uiso 1 1 calc R . .
O1 O 0.43182(10) 0.28859(5) 0.63318(7) 0.0300(5) Uani 1 1 d . . .
O2 O 0.34201(9) 0.27933(5) 0.65452(7) 0.0283(5) Uani 1 1 d . . .
C11 C 0.37926(15) 0.29801(8) 0.64005(10) 0.0260(7) Uani 1 1 d . . .
C12 C 0.36000(14) 0.33370(8) 0.63150(10) 0.0271(7) Uani 1 1 d . . .
C13 C 0.39863(15) 0.35626(8) 0.61502(10) 0.0324(8) Uani 1 1 d . . .
H13 H 0.4366 0.3480 0.6083 0.039 Uiso 1 1 calc R . .
C14 C 0.38363(15) 0.38941(8) 0.60845(10) 0.0317(8) Uani 1 1 d . . .
H14 H 0.4088 0.4043 0.5959 0.038 Uiso 1 1 calc R . .
C15 C 0.32953(14) 0.40054(8) 0.62105(10) 0.0267(7) Uani 1 1 d . . .
C16 C 0.29201(14) 0.37871(8) 0.63805(10) 0.0258(7) Uani 1 1 d . . .
C17 C 0.30575(14) 0.34474(8) 0.64247(10) 0.0278(8) Uani 1 1 d . . .
H17 H 0.2786 0.3295 0.6528 0.033 Uiso 1 1 calc R . .
N11 N 0.24522(11) 0.39768(6) 0.64870(8) 0.0261(6) Uani 1 1 d . . .
N12 N 0.25314(12) 0.42937(6) 0.63868(8) 0.0270(6) Uani 1 1 d . . .
N13 N 0.30332(12) 0.43176(6) 0.62161(8) 0.0276(6) Uani 1 1 d . . .
Ga3 Ga 0.182803(15) 0.387565(9) 0.685782(11) 0.02703(9) Uani 1 1 d . . .
C3 C 0.10930(14) 0.36247(8) 0.64792(10) 0.0322(8) Uani 1 1 d . . .
H3 H 0.1276 0.3425 0.6394 0.039 Uiso 1 1 calc R . .
Si31 Si 0.05526(4) 0.34774(3) 0.68149(3) 0.0401(3) Uani 1 1 d . . .
C311 C 0.00607(17) 0.38372(10) 0.69141(12) 0.0536(11) Uani 1 1 d . . .
H31A H 0.0339 0.4007 0.7079 0.064 Uiso 1 1 calc R . .
H31B H -0.0229 0.3762 0.7078 0.064 Uiso 1 1 calc R . .
H31C H -0.0182 0.3928 0.6635 0.064 Uiso 1 1 calc R . .
C312 C 0.0013(2) 0.31293(11) 0.65329(14) 0.0709(13) Uani 1 1 d . . .
H31D H -0.0301 0.3216 0.6279 0.085 Uiso 1 1 calc R . .
H31E H -0.0201 0.3033 0.6735 0.085 Uiso 1 1 calc R . .
H31F H 0.0265 0.2960 0.6440 0.085 Uiso 1 1 calc R . .
C313 C 0.10203(17) 0.33115(9) 0.73624(12) 0.0491(10) Uani 1 1 d . . .
H31G H 0.1306 0.3138 0.7319 0.059 Uiso 1 1 calc R . .
H31H H 0.0730 0.3221 0.7516 0.059 Uiso 1 1 calc R . .
H31I H 0.1266 0.3489 0.7534 0.059 Uiso 1 1 calc R . .
Si32 Si 0.07270(5) 0.38512(3) 0.59517(3) 0.0398(3) Uani 1 1 d . . .
C321 C 0.12193(17) 0.37784(10) 0.55611(12) 0.0516(10) Uani 1 1 d . . .
H32A H 0.1642 0.3870 0.5682 0.062 Uiso 1 1 calc R . .
H32B H 0.1020 0.3885 0.5284 0.062 Uiso 1 1 calc R . .
H32C H 0.1252 0.3542 0.5515 0.062 Uiso 1 1 calc R . .
C322 C -0.01095(17) 0.37094(11) 0.56601(12) 0.0591(12) Uani 1 1 d . . .
H32D H -0.0104 0.3475 0.5591 0.071 Uiso 1 1 calc R . .
H32E H -0.0266 0.3835 0.5391 0.071 Uiso 1 1 calc R . .
H32F H -0.0387 0.3745 0.5848 0.071 Uiso 1 1 calc R . .
C323 C 0.06887(18) 0.43074(9) 0.60664(12) 0.0532(11) Uani 1 1 d . . .
H32G H 0.0430 0.4342 0.6268 0.064 Uiso 1 1 calc R . .
H32H H 0.0501 0.4424 0.5795 0.064 Uiso 1 1 calc R . .
H32I H 0.1115 0.4391 0.6196 0.064 Uiso 1 1 calc R . .
Ga4 Ga 0.216293(15) 0.418457(9) 0.754510(11) 0.02779(9) Uani 1 1 d . . .
C4 C 0.16889(15) 0.42929(8) 0.79870(11) 0.0351(8) Uani 1 1 d . . .
H4 H 0.1292 0.4175 0.7870 0.042 Uiso 1 1 calc R . .
Si41 Si 0.19756(5) 0.41108(3) 0.85542(3) 0.0435(3) Uani 1 1 d . . .
C411 C 0.18716(19) 0.36481(10) 0.85407(13) 0.0577(11) Uani 1 1 d . . .
H41A H 0.1426 0.3594 0.8414 0.069 Uiso 1 1 calc R . .
H41B H 0.2010 0.3561 0.8837 0.069 Uiso 1 1 calc R . .
H41C H 0.2125 0.3550 0.8365 0.069 Uiso 1 1 calc R . .
C412 C 0.15266(18) 0.42764(11) 0.89441(12) 0.0587(12) Uani 1 1 d . . .
H41D H 0.1589 0.4514 0.8976 0.070 Uiso 1 1 calc R . .
H41E H 0.1684 0.4171 0.9228 0.070 Uiso 1 1 calc R . .
H41F H 0.1076 0.4229 0.8828 0.070 Uiso 1 1 calc R . .
C413 C 0.28458(17) 0.41925(11) 0.88229(12) 0.0621(12) Uani 1 1 d . . .
H41G H 0.3103 0.4043 0.8703 0.075 Uiso 1 1 calc R . .
H41H H 0.2935 0.4157 0.9136 0.075 Uiso 1 1 calc R . .
H41I H 0.2947 0.4420 0.8768 0.075 Uiso 1 1 calc R . .
Si42 Si 0.14188(6) 0.47380(3) 0.79211(4) 0.0525(3) Uani 1 1 d . . .
C421 C 0.12043(18) 0.48535(10) 0.73235(13) 0.0591(11) Uani 1 1 d . . .
H42A H 0.1587 0.4861 0.7224 0.071 Uiso 1 1 calc R . .
H42B H 0.1002 0.5070 0.7284 0.071 Uiso 1 1 calc R . .
H42C H 0.0913 0.4690 0.7155 0.071 Uiso 1 1 calc R . .
C422 C 0.0674(2) 0.48052(13) 0.81159(17) 0.0957(18) Uani 1 1 d . . .
H42D H 0.0367 0.4632 0.7998 0.115 Uiso 1 1 calc R . .
H42E H 0.0491 0.5019 0.8015 0.115 Uiso 1 1 calc R . .
H42F H 0.0787 0.4798 0.8433 0.115 Uiso 1 1 calc R . .
C423 C 0.2072(2) 0.50247(10) 0.82301(14) 0.0735(14) Uani 1 1 d . . .
H42G H 0.2182 0.4971 0.8540 0.088 Uiso 1 1 calc R . .
H42H H 0.1925 0.5252 0.8188 0.088 Uiso 1 1 calc R . .
H42I H 0.2444 0.4998 0.8121 0.088 Uiso 1 1 calc R . .
O3 O 0.24115(9) 0.35071(5) 0.71739(7) 0.0290(5) Uani 1 1 d . . .
O4 O 0.27943(9) 0.38117(5) 0.77915(7) 0.0304(5) Uani 1 1 d . . .
C21 C 0.27888(14) 0.35535(8) 0.75594(10) 0.0266(8) Uani 1 1 d . . .
C22 C 0.32654(14) 0.32811(8) 0.77295(10) 0.0272(8) Uani 1 1 d . . .
C23 C 0.36935(14) 0.33020(8) 0.81630(10) 0.0319(8) Uani 1 1 d . . .
H23 H 0.3658 0.3487 0.8351 0.038 Uiso 1 1 calc R . .
C24 C 0.41569(15) 0.30624(8) 0.83167(10) 0.0321(8) Uani 1 1 d . . .
H24 H 0.4441 0.3073 0.8611 0.039 Uiso 1 1 calc R . .
C25 C 0.41974(14) 0.28041(8) 0.80293(10) 0.0259(7) Uani 1 1 d . . .
C26 C 0.37667(14) 0.27793(8) 0.76070(10) 0.0262(7) Uani 1 1 d . . .
C27 C 0.32934(14) 0.30189(8) 0.74556(10) 0.0285(8) Uani 1 1 d . . .
H27 H 0.2995 0.3001 0.7168 0.034 Uiso 1 1 calc R . .
N21 N 0.45977(12) 0.25345(6) 0.80673(8) 0.0279(6) Uani 1 1 d . . .
N22 N 0.44395(12) 0.23561(6) 0.76944(8) 0.0282(6) Uani 1 1 d . . .
N23 N 0.39374(12) 0.24976(6) 0.74105(8) 0.0283(6) Uani 1 1 d . . .
Ga5 Ga 0.334112(16) 0.516839(9) 0.665549(12) 0.02980(9) Uani 1 1 d . . .
C5 C 0.30756(15) 0.56386(8) 0.66398(12) 0.0390(9) Uani 1 1 d . . .
H5 H 0.3001 0.5691 0.6331 0.047 Uiso 1 1 calc R . .
Si51 Si 0.22392(5) 0.56592(3) 0.67075(4) 0.0451(3) Uani 1 1 d . . .
C511 C 0.17620(16) 0.52891(9) 0.64351(12) 0.0482(10) Uani 1 1 d . . .
H51A H 0.1725 0.5294 0.6123 0.058 Uiso 1 1 calc R . .
H51B H 0.1341 0.5297 0.6481 0.058 Uiso 1 1 calc R . .
H51C H 0.1975 0.5087 0.6561 0.058 Uiso 1 1 calc R . .
C512 C 0.17874(19) 0.60341(10) 0.64192(16) 0.0738(14) Uani 1 1 d . . .
H51D H 0.2004 0.6235 0.6547 0.089 Uiso 1 1 calc R . .
H51E H 0.1359 0.6033 0.6453 0.089 Uiso 1 1 calc R . .
H51F H 0.1769 0.6026 0.6110 0.089 Uiso 1 1 calc R . .
C513 C 0.2256(2) 0.56648(11) 0.73035(13) 0.0659(12) Uani 1 1 d . . .
H51G H 0.2471 0.5468 0.7446 0.079 Uiso 1 1 calc R . .
H51H H 0.1823 0.5669 0.7330 0.079 Uiso 1 1 calc R . .
H51I H 0.2482 0.5860 0.7442 0.079 Uiso 1 1 calc R . .
Si52 Si 0.36706(5) 0.59653(3) 0.69025(4) 0.0573(3) Uani 1 1 d . . .
C521 C 0.4346(2) 0.59702(11) 0.66477(19) 0.0979(19) Uani 1 1 d . . .
H52A H 0.4594 0.5769 0.6726 0.117 Uiso 1 1 calc R . .
H52B H 0.4614 0.6161 0.6753 0.117 Uiso 1 1 calc R . .
H52C H 0.4181 0.5983 0.6332 0.117 Uiso 1 1 calc R . .
C522 C 0.3327(2) 0.63938(10) 0.68379(17) 0.0808(15) Uani 1 1 d . . .
H52D H 0.3091 0.6429 0.6535 0.097 Uiso 1 1 calc R . .
H52E H 0.3668 0.6555 0.6921 0.097 Uiso 1 1 calc R . .
H52F H 0.3044 0.6419 0.7024 0.097 Uiso 1 1 calc R . .
C523 C 0.3987(3) 0.58875(13) 0.75060(17) 0.117(2) Uani 1 1 d . . .
H52G H 0.4284 0.6062 0.7637 0.141 Uiso 1 1 calc R . .
H52H H 0.4204 0.5675 0.7553 0.141 Uiso 1 1 calc R . .
H52I H 0.3638 0.5885 0.7640 0.141 Uiso 1 1 calc R . .
Ga6 Ga 0.327943(16) 0.477847(9) 0.606234(12) 0.02740(9) Uani 1 1 d . . .
C6 C 0.31453(15) 0.47877(8) 0.54165(10) 0.0337(8) Uani 1 1 d . . .
H6 H 0.3186 0.4560 0.5330 0.040 Uiso 1 1 calc R . .
Si61 Si 0.38067(5) 0.50244(3) 0.52711(4) 0.0520(3) Uani 1 1 d . . .
C611 C 0.45305(19) 0.47471(12) 0.53594(14) 0.0789(15) Uani 1 1 d . . .
H61A H 0.4643 0.4662 0.5657 0.095 Uiso 1 1 calc R . .
H61B H 0.4884 0.4874 0.5312 0.095 Uiso 1 1 calc R . .
H61C H 0.4435 0.4564 0.5154 0.095 Uiso 1 1 calc R . .
C612 C 0.3999(2) 0.54089(11) 0.56181(14) 0.0752(14) Uani 1 1 d . . .
H61D H 0.3625 0.5550 0.5562 0.090 Uiso 1 1 calc R . .
H61E H 0.4343 0.5528 0.5546 0.090 Uiso 1 1 calc R . .
H61F H 0.4128 0.5347 0.5925 0.090 Uiso 1 1 calc R . .
C613 C 0.3593(2) 0.51652(12) 0.46778(13) 0.0798(15) Uani 1 1 d . . .
H61G H 0.3483 0.4974 0.4487 0.096 Uiso 1 1 calc R . .
H61H H 0.3953 0.5279 0.4620 0.096 Uiso 1 1 calc R . .
H61I H 0.3232 0.5315 0.4623 0.096 Uiso 1 1 calc R . .
Si62 Si 0.23015(5) 0.49149(3) 0.51343(3) 0.0424(3) Uani 1 1 d . . .
C621 C 0.21900(19) 0.53747(9) 0.51854(13) 0.0598(12) Uani 1 1 d . . .
H62A H 0.2331 0.5438 0.5491 0.072 Uiso 1 1 calc R . .
H62B H 0.1743 0.5430 0.5069 0.072 Uiso 1 1 calc R . .
H62C H 0.2438 0.5493 0.5022 0.072 Uiso 1 1 calc R . .
C622 C 0.17287(16) 0.47000(10) 0.53922(12) 0.0552(11) Uani 1 1 d . . .
H62D H 0.1759 0.4462 0.5358 0.066 Uiso 1 1 calc R . .
H62E H 0.1298 0.4773 0.5250 0.066 Uiso 1 1 calc R . .
H62F H 0.1833 0.4755 0.5701 0.066 Uiso 1 1 calc R . .
C623 C 0.2069(2) 0.47946(11) 0.45339(12) 0.0685(13) Uani 1 1 d . . .
H62G H 0.2343 0.4908 0.4386 0.082 Uiso 1 1 calc R . .
H62H H 0.1630 0.4858 0.4401 0.082 Uiso 1 1 calc R . .
H62I H 0.2114 0.4557 0.4508 0.082 Uiso 1 1 calc R . .
O5 O 0.43189(9) 0.51033(5) 0.68272(7) 0.0299(5) Uani 1 1 d . . .
O6 O 0.42273(9) 0.46828(5) 0.63341(7) 0.0297(5) Uani 1 1 d . . .
C31 C 0.45419(14) 0.48574(8) 0.66578(11) 0.0287(8) Uani 1 1 d . . .
C32 C 0.52394(14) 0.47622(8) 0.68563(10) 0.0283(8) Uani 1 1 d . . .
C33 C 0.54974(14) 0.44949(8) 0.66635(10) 0.0325(8) Uani 1 1 d . . .
H33 H 0.5231 0.4385 0.6407 0.039 Uiso 1 1 calc R . .
C34 C 0.61175(14) 0.43896(8) 0.68342(11) 0.0331(8) Uani 1 1 d . . .
H34 H 0.6293 0.4209 0.6703 0.040 Uiso 1 1 calc R . .
C35 C 0.64865(14) 0.45578(8) 0.72098(10) 0.0271(8) Uani 1 1 d . . .
C36 C 0.62276(14) 0.48163(8) 0.74051(10) 0.0270(7) Uani 1 1 d . . .
C37 C 0.55942(14) 0.49271(8) 0.72233(10) 0.0273(8) Uani 1 1 d . . .
H37 H 0.5418 0.5110 0.7351 0.033 Uiso 1 1 calc R . .
N31 N 0.71132(11) 0.45150(7) 0.74641(8) 0.0286(6) Uani 1 1 d . . .
N32 N 0.72254(11) 0.47298(7) 0.78034(9) 0.0298(6) Uani 1 1 d . . .
N33 N 0.67033(12) 0.49152(6) 0.77760(8) 0.0287(6) Uani 1 1 d . . .
O91 O 0.4375(4) 0.3778(2) 0.7378(3) 0.100(2) Uiso 0.50 1 d PD A -1
C911 C 0.4774(4) 0.4090(2) 0.7381(4) 0.059(3) Uiso 0.50 1 d PD A -1
H91A H 0.4819 0.4141 0.7092 0.070 Uiso 0.50 1 calc PR A -1
H91B H 0.4599 0.4280 0.7495 0.070 Uiso 0.50 1 calc PR A -1
C912 C 0.5359(9) 0.3982(4) 0.7673(6) 0.148(7) Uiso 0.50 1 d PD A -1
H91C H 0.5376 0.4049 0.7970 0.177 Uiso 0.50 1 calc PR A -1
H91D H 0.5713 0.4085 0.7593 0.177 Uiso 0.50 1 calc PR A -1
C913 C 0.5418(8) 0.3587(4) 0.7651(6) 0.128(6) Uiso 0.50 1 d PD A -1
H91E H 0.5756 0.3524 0.7521 0.153 Uiso 0.50 1 calc PR A -1
H91F H 0.5502 0.3490 0.7940 0.153 Uiso 0.50 1 calc PR A -1
C914 C 0.4798(5) 0.3483(3) 0.7375(4) 0.088(4) Uiso 0.50 1 d PD A -1
H91G H 0.4646 0.3289 0.7496 0.105 Uiso 0.50 1 calc PR A -1
H91H H 0.4820 0.3433 0.7080 0.105 Uiso 0.50 1 calc PR A -1

loop_
_atom_site_aniso_label
_atom_site_aniso_U_11
_atom_site_aniso_U_22
_atom_site_aniso_U_33
_atom_site_aniso_U_23
_atom_site_aniso_U_13
_atom_site_aniso_U_12
Ga1 0.0244(2) 0.0294(2) 0.0279(2) -0.00267(17) 0.00268(15) 0.00216(16)
C1 0.0254(19) 0.037(2) 0.036(2) 0.0006(17) -0.0011(15) 0.0056(15)
Si11 0.0487(7) 0.0415(7) 0.0385(6) -0.0043(5) 0.0071(5) 0.0161(5)
C111 0.054(3) 0.053(3) 0.051(3) 0.001(2) 0.011(2) 0.026(2)
C112 0.077(3) 0.068(3) 0.063(3) -0.014(2) 0.019(2) 0.032(3)
C113 0.073(3) 0.040(3) 0.066(3) -0.005(2) 0.005(2) -0.003(2)
Si12 0.0511(7) 0.0506(7) 0.0288(6) -0.0023(5) 0.0022(5) 0.0127(5)
C121 0.096(4) 0.079(3) 0.035(2) -0.005(2) 0.003(2) 0.028(3)
C122 0.098(4) 0.055(3) 0.048(3) 0.012(2) 0.024(2) 0.016(2)
C123 0.043(3) 0.070(3) 0.058(3) -0.003(2) -0.010(2) 0.010(2)
Ga2 0.0251(2) 0.0302(2) 0.0292(2) -0.00075(17) 0.00263(15) -0.00179(16)
C2 0.036(2) 0.044(2) 0.031(2) -0.0021(17) -0.0003(16) -0.0095(17)
Si21 0.0298(6) 0.0615(8) 0.0767(9) -0.0089(7) 0.0049(6) -0.0097(5)
C211 0.056(3) 0.099(4) 0.153(5) -0.058(4) 0.047(3) -0.023(3)
C212 0.037(3) 0.118(5) 0.148(5) 0.021(4) -0.020(3) 0.006(3)
C213 0.036(3) 0.095(4) 0.133(5) -0.032(3) 0.015(3) -0.023(2)
Si22 0.0577(8) 0.0437(7) 0.0574(8) 0.0061(6) 0.0026(6) -0.0170(6)
C221 0.077(3) 0.048(3) 0.059(3) 0.003(2) -0.002(2) 0.004(2)
C222 0.099(4) 0.050(3) 0.130(5) -0.010(3) -0.022(4) -0.021(3)
C223 0.080(4) 0.109(4) 0.076(3) 0.035(3) 0.019(3) -0.016(3)
O1 0.0256(13) 0.0307(13) 0.0350(13) -0.0005(10) 0.0104(10) 0.0056(10)
O2 0.0246(12) 0.0283(13) 0.0325(13) 0.0056(10) 0.0084(10) 0.0042(10)
C11 0.030(2) 0.0248(19) 0.0210(17) -0.0006(15) 0.0026(14) 0.0029(15)
C12 0.0241(18) 0.033(2) 0.0239(18) -0.0014(15) 0.0054(14) 0.0013(15)
C13 0.0265(19) 0.033(2) 0.039(2) -0.0011(17) 0.0122(16) 0.0074(15)
C14 0.0299(19) 0.032(2) 0.038(2) 0.0044(16) 0.0172(16) 0.0015(15)
C15 0.0199(17) 0.0286(19) 0.0290(18) 0.0000(15) 0.0023(14) 0.0005(14)
C16 0.0221(17) 0.028(2) 0.0239(18) -0.0021(15) 0.0014(14) 0.0006(14)
C17 0.0234(18) 0.030(2) 0.0284(19) -0.0017(15) 0.0050(14) 0.0008(14)
N11 0.0186(14) 0.0308(17) 0.0291(15) -0.0027(13) 0.0067(12) 0.0017(12)
N12 0.0213(15) 0.0269(16) 0.0312(16) 0.0003(13) 0.0049(12) 0.0020(12)
N13 0.0205(15) 0.0315(16) 0.0310(15) 0.0012(13) 0.0073(12) 0.0016(12)
Ga3 0.01538(18) 0.0348(2) 0.0300(2) -0.00406(17) 0.00455(15) -0.00066(15)
C3 0.0240(18) 0.038(2) 0.034(2) -0.0107(16) 0.0072(15) -0.0036(15)
Si31 0.0232(5) 0.0514(7) 0.0444(6) -0.0035(5) 0.0068(5) -0.0094(5)
C311 0.032(2) 0.084(3) 0.048(2) 0.010(2) 0.0150(18) 0.002(2)
C312 0.059(3) 0.076(3) 0.076(3) -0.007(3) 0.014(2) -0.035(2)
C313 0.041(2) 0.053(3) 0.059(3) 0.005(2) 0.023(2) -0.0051(19)
Si32 0.0267(5) 0.0563(7) 0.0325(6) -0.0049(5) 0.0013(4) -0.0004(5)
C321 0.044(2) 0.067(3) 0.042(2) -0.008(2) 0.0085(19) -0.007(2)
C322 0.038(2) 0.098(4) 0.037(2) -0.012(2) 0.0026(18) -0.005(2)
C323 0.051(3) 0.059(3) 0.046(2) 0.005(2) 0.007(2) 0.009(2)
Ga4 0.01457(18) 0.0362(2) 0.0322(2) -0.00638(17) 0.00555(15) -0.00119(15)
C4 0.0204(18) 0.044(2) 0.041(2) -0.0084(18) 0.0085(15) -0.0030(15)
Si41 0.0316(6) 0.0635(8) 0.0372(6) -0.0104(5) 0.0126(5) -0.0092(5)
C411 0.053(3) 0.069(3) 0.051(3) 0.000(2) 0.015(2) -0.008(2)
C412 0.052(3) 0.081(3) 0.049(2) -0.017(2) 0.024(2) -0.019(2)
C413 0.039(2) 0.108(4) 0.039(2) -0.013(2) 0.0097(19) -0.018(2)
Si42 0.0521(7) 0.0525(7) 0.0626(8) -0.0060(6) 0.0321(6) 0.0104(6)
C421 0.046(3) 0.059(3) 0.077(3) 0.003(2) 0.025(2) 0.015(2)
C422 0.094(4) 0.101(4) 0.120(4) 0.021(3) 0.077(4) 0.047(3)
C423 0.107(4) 0.049(3) 0.072(3) -0.016(2) 0.037(3) -0.002(3)
O3 0.0197(12) 0.0358(14) 0.0292(13) -0.0038(11) 0.0030(10) 0.0038(10)
O4 0.0221(12) 0.0356(14) 0.0312(13) -0.0067(11) 0.0033(10) 0.0027(10)
C21 0.0161(17) 0.036(2) 0.0296(19) 0.0007(17) 0.0089(15) -0.0019(14)
C22 0.0193(17) 0.032(2) 0.0310(19) -0.0038(16) 0.0086(14) 0.0013(14)
C23 0.0266(19) 0.039(2) 0.0292(19) -0.0045(16) 0.0064(15) -0.0016(16)
C24 0.0303(19) 0.039(2) 0.0224(18) 0.0005(16) -0.0013(15) -0.0001(16)
C25 0.0209(17) 0.0299(19) 0.0267(18) 0.0013(15) 0.0063(14) -0.0036(14)
C26 0.0208(17) 0.0293(19) 0.0285(18) -0.0015(15) 0.0065(14) -0.0036(14)
C27 0.0194(17) 0.035(2) 0.0290(19) -0.0031(16) 0.0028(14) -0.0038(15)
N21 0.0266(15) 0.0305(16) 0.0265(16) 0.0014(13) 0.0068(12) 0.0002(12)
N22 0.0278(16) 0.0310(16) 0.0245(15) 0.0025(13) 0.0049(12) 0.0005(12)
N23 0.0203(15) 0.0320(16) 0.0293(15) 0.0031(13) 0.0014(12) 0.0004(12)
Ga5 0.01811(19) 0.0310(2) 0.0381(2) 0.00006(17) 0.00392(16) 0.00505(15)
C5 0.0265(19) 0.031(2) 0.057(2) 0.0001(18) 0.0061(17) 0.0075(15)
Si51 0.0300(6) 0.0447(7) 0.0593(7) -0.0035(6) 0.0096(5) 0.0146(5)
C511 0.023(2) 0.061(3) 0.057(3) 0.004(2) 0.0055(18) 0.0077(18)
C512 0.048(3) 0.056(3) 0.112(4) 0.004(3) 0.011(3) 0.028(2)
C513 0.065(3) 0.068(3) 0.072(3) -0.015(2) 0.030(2) 0.004(2)
Si52 0.0376(7) 0.0375(7) 0.0872(9) -0.0099(6) 0.0003(6) 0.0030(5)
C521 0.054(3) 0.051(3) 0.191(6) -0.016(3) 0.036(3) -0.012(2)
C522 0.061(3) 0.037(3) 0.144(5) -0.016(3) 0.027(3) 0.000(2)
C523 0.114(5) 0.083(4) 0.113(5) -0.011(3) -0.039(4) -0.023(3)
Ga6 0.01818(18) 0.0301(2) 0.0320(2) 0.00327(17) 0.00367(15) 0.00416(15)
C6 0.034(2) 0.033(2) 0.035(2) 0.0044(16) 0.0097(16) 0.0063(16)
Si61 0.0403(7) 0.0671(8) 0.0512(7) 0.0238(6) 0.0169(5) 0.0029(6)
C611 0.046(3) 0.134(4) 0.068(3) 0.036(3) 0.034(2) 0.024(3)
C612 0.066(3) 0.076(3) 0.078(3) 0.020(3) 0.009(3) -0.024(3)
C613 0.064(3) 0.116(4) 0.067(3) 0.040(3) 0.030(3) 0.009(3)
Si62 0.0338(6) 0.0515(7) 0.0364(6) 0.0081(5) 0.0000(5) 0.0079(5)
C621 0.050(3) 0.063(3) 0.063(3) 0.018(2) 0.009(2) 0.020(2)
C622 0.027(2) 0.072(3) 0.058(3) 0.009(2) -0.0047(18) 0.0029(19)
C623 0.063(3) 0.088(4) 0.046(3) 0.009(2) 0.001(2) 0.004(3)
O5 0.0196(12) 0.0310(13) 0.0365(13) 0.0005(11) 0.0031(10) 0.0032(10)
O6 0.0167(11) 0.0360(14) 0.0333(13) -0.0034(11) 0.0014(10) 0.0027(10)
C31 0.0215(18) 0.030(2) 0.034(2) 0.0070(17) 0.0066(15) 0.0024(15)
C32 0.0179(17) 0.036(2) 0.0302(19) 0.0043(16) 0.0048(14) 0.0072(14)
C33 0.0211(18) 0.045(2) 0.0280(19) -0.0017(16) 0.0004(14) 0.0048(16)
C34 0.0222(18) 0.036(2) 0.040(2) -0.0034(17) 0.0067(16) 0.0054(15)
C35 0.0129(16) 0.033(2) 0.0338(19) 0.0047(16) 0.0044(14) -0.0007(14)
C36 0.0157(16) 0.0292(19) 0.0344(19) 0.0062(16) 0.0042(14) -0.0025(14)
C37 0.0182(17) 0.0290(19) 0.0345(19) 0.0031(16) 0.0072(14) 0.0028(14)
N31 0.0141(14) 0.0378(17) 0.0336(16) 0.0036(14) 0.0061(12) 0.0003(12)
N32 0.0170(15) 0.0365(17) 0.0354(17) 0.0033(14) 0.0062(12) 0.0000(12)
N33 0.0220(15) 0.0311(16) 0.0330(16) 0.0022(13) 0.0078(12) 0.0000(12)

loop_
_atom_type_symbol
_atom_type_description
_atom_type_scat_dispersion_real
_atom_type_scat_dispersion_imag
_atom_type_scat_source
C C 0.0033 0.0016 'International Tables Vol C Tables 4.2.6.8 and 6.1.1.4'
H H 0.0000 0.0000 'International Tables Vol C Tables 4.2.6.8 and 6.1.1.4'
N N 0.0061 0.0033 'International Tables Vol C Tables 4.2.6.8 and 6.1.1.4'
O O 0.0106 0.0060 'International Tables Vol C Tables 4.2.6.8 and 6.1.1.4'
Si Si 0.0817 0.0704 'International Tables Vol C Tables 4.2.6.8 and 6.1.1.4'
Ga Ga 0.2307 1.6083 'International Tables Vol C Tables 4.2.6.8 and 6.1.1.4'

loop_
_geom_angle_atom_site_label_1
_geom_angle_atom_site_label_2
_geom_angle_atom_site_label_3
_geom_angle
_geom_angle_site_symmetry_1
_geom_angle_site_symmetry_3
C1 Ga1 N21 106.78(12) . 2_656
C1 Ga1 O1 106.21(11) . .
N21 Ga1 O1 92.36(9) 2_656 .
C1 Ga1 Ga2 139.08(10) . .
N21 Ga1 Ga2 110.98(7) 2_656 .
O1 Ga1 Ga2 87.62(6) . .
Si11 C1 Si12 117.19(17) . .
Si11 C1 Ga1 108.79(16) . .
Si12 C1 Ga1 112.61(16) . .
Si11 C1 H1 105.8 . .
Si12 C1 H1 105.8 . .
Ga1 C1 H1 105.8 . .
C1 Si11 C111 109.63(16) . .
C1 Si11 C113 110.45(16) . .
C111 Si11 C113 108.38(19) . .
C1 Si11 C112 112.18(18) . .
C111 Si11 C112 106.71(18) . .
C113 Si11 C112 109.4(2) . .
Si11 C111 H11A 109.5 . .
Si11 C111 H11B 109.5 . .
H11A C111 H11B 109.5 . .
Si11 C111 H11C 109.5 . .
H11A C111 H11C 109.5 . .
H11B C111 H11C 109.5 . .
Si11 C112 H11D 109.5 . .
Si11 C112 H11E 109.5 . .
H11D C112 H11E 109.5 . .
Si11 C112 H11F 109.5 . .
H11D C112 H11F 109.5 . .
H11E C112 H11F 109.5 . .
Si11 C113 H11G 109.5 . .
Si11 C113 H11H 109.5 . .
H11G C113 H11H 109.5 . .
Si11 C113 H11I 109.5 . .
H11G C113 H11I 109.5 . .
H11H C113 H11I 109.5 . .
C123 Si12 C1 110.71(17) . .
C123 Si12 C122 109.52(19) . .
C1 Si12 C122 109.51(17) . .
C123 Si12 C121 108.1(2) . .
C1 Si12 C121 112.69(16) . .
C122 Si12 C121 106.2(2) . .
Si12 C121 H12A 109.5 . .
Si12 C121 H12B 109.5 . .
H12A C121 H12B 109.5 . .
Si12 C121 H12C 109.5 . .
H12A C121 H12C 109.5 . .
H12B C121 H12C 109.5 . .
Si12 C122 H12D 109.5 . .
Si12 C122 H12E 109.5 . .
H12D C122 H12E 109.5 . .
Si12 C122 H12F 109.5 . .
H12D C122 H12F 109.5 . .
H12E C122 H12F 109.5 . .
Si12 C123 H12G 109.5 . .
Si12 C123 H12H 109.5 . .
H12G C123 H12H 109.5 . .
Si12 C123 H12I 109.5 . .
H12G C123 H12I 109.5 . .
H12H C123 H12I 109.5 . .
C2 Ga2 O2 109.90(11) . .
C2 Ga2 N23 112.66(12) . .
O2 Ga2 N23 90.24(9) . .
C2 Ga2 Ga1 133.47(10) . .
O2 Ga2 Ga1 87.39(6) . .
N23 Ga2 Ga1 109.99(7) . .
Si21 C2 Si22 117.95(18) . .
Si21 C2 Ga2 119.49(18) . .
Si22 C2 Ga2 108.97(16) . .
Si21 C2 H2 102.4 . .
Si22 C2 H2 102.4 . .
Ga2 C2 H2 102.4 . .
C212 Si21 C2 110.3(2) . .
C212 Si21 C213 107.0(2) . .
C2 Si21 C213 111.85(19) . .
C212 Si21 C211 108.9(3) . .
C2 Si21 C211 112.11(19) . .
C213 Si21 C211 106.6(2) . .
Si21 C211 H21A 109.5 . .
Si21 C211 H21B 109.5 . .
H21A C211 H21B 109.5 . .
Si21 C211 H21C 109.5 . .
H21A C211 H21C 109.5 . .
H21B C211 H21C 109.5 . .
Si21 C212 H21D 109.5 . .
Si21 C212 H21E 109.5 . .
H21D C212 H21E 109.5 . .
Si21 C212 H21F 109.5 . .
H21D C212 H21F 109.5 . .
H21E C212 H21F 109.5 . .
Si21 C213 H21G 109.5 . .
Si21 C213 H21H 109.5 . .
H21G C213 H21H 109.5 . .
Si21 C213 H21I 109.5 . .
H21G C213 H21I 109.5 . .
H21H C213 H21I 109.5 . .
C221 Si22 C223 107.2(2) . .
C221 Si22 C2 111.27(17) . .
C223 Si22 C2 110.2(2) . .
C221 Si22 C222 106.1(2) . .
C223 Si22 C222 110.7(2) . .
C2 Si22 C222 111.21(19) . .
Si22 C221 H22A 109.5 . .
Si22 C221 H22B 109.5 . .
H22A C221 H22B 109.5 . .
Si22 C221 H22C 109.5 . .
H22A C221 H22C 109.5 . .
H22B C221 H22C 109.5 . .
Si22 C222 H22D 109.5 . .
Si22 C222 H22E 109.5 . .
H22D C222 H22E 109.5 . .
Si22 C222 H22F 109.5 . .
H22D C222 H22F 109.5 . .
H22E C222 H22F 109.5 . .
Si22 C223 H22G 109.5 . .
Si22 C223 H22H 109.5 . .
H22G C223 H22H 109.5 . .
Si22 C223 H22I 109.5 . .
H22G C223 H22I 109.5 . .
H22H C223 H22I 109.5 . .
C11 O1 Ga1 118.95(19) . .
C11 O2 Ga2 120.20(19) . .
O2 C11 O1 124.8(3) . .
O2 C11 C12 117.0(3) . .
O1 C11 C12 118.2(3) . .
C17 C12 C13 120.8(3) . .
C17 C12 C11 118.4(3) . .
C13 C12 C11 120.7(3) . .
C14 C13 C12 122.1(3) . .
C14 C13 H13 118.9 . .
C12 C13 H13 118.9 . .
C13 C14 C15 116.5(3) . .
C13 C14 H14 121.8 . .
C15 C14 H14 121.8 . .
N13 C15 C16 106.2(3) . .
N13 C15 C14 132.0(3) . .
C16 C15 C14 121.7(3) . .
N11 C16 C17 131.7(3) . .
N11 C16 C15 106.9(3) . .
C17 C16 C15 121.3(3) . .
C12 C17 C16 117.4(3) . .
C12 C17 H17 121.3 . .
C16 C17 H17 121.3 . .
N12 N11 C16 108.5(2) . .
N12 N11 Ga3 118.07(19) . .
C16 N11 Ga3 132.1(2) . .
N11 N12 N13 109.5(2) . .
N12 N13 C15 108.8(2) . .
N12 N13 Ga6 117.24(19) . .
C15 N13 Ga6 133.8(2) . .
C3 Ga3 O3 102.62(11) . .
C3 Ga3 N11 107.68(11) . .
O3 Ga3 N11 90.20(9) . .
C3 Ga3 Ga4 142.28(9) . .
O3 Ga3 Ga4 86.44(6) . .
N11 Ga3 Ga4 108.83(7) . .
Si32 C3 Si31 118.34(17) . .
Si32 C3 Ga3 111.43(16) . .
Si31 C3 Ga3 110.08(15) . .
Si32 C3 H3 105.3 . .
Si31 C3 H3 105.3 . .
Ga3 C3 H3 105.3 . .
C313 Si31 C311 108.14(17) . .
C313 Si31 C3 111.53(15) . .
C311 Si31 C3 108.89(16) . .
C313 Si31 C312 106.48(19) . .
C311 Si31 C312 109.94(19) . .
C3 Si31 C312 111.77(17) . .
Si31 C311 H31A 109.5 . .
Si31 C311 H31B 109.5 . .
H31A C311 H31B 109.5 . .
Si31 C311 H31C 109.5 . .
H31A C311 H31C 109.5 . .
H31B C311 H31C 109.5 . .
Si31 C312 H31D 109.5 . .
Si31 C312 H31E 109.5 . .
H31D C312 H31E 109.5 . .
Si31 C312 H31F 109.5 . .
H31D C312 H31F 109.5 . .
H31E C312 H31F 109.5 . .
Si31 C313 H31G 109.5 . .
Si31 C313 H31H 109.5 . .
H31G C313 H31H 109.5 . .
Si31 C313 H31I 109.5 . .
H31G C313 H31I 109.5 . .
H31H C313 H31I 109.5 . .
C321 Si32 C323 110.20(18) . .
C321 Si32 C3 109.30(16) . .
C323 Si32 C3 109.47(16) . .
C321 Si32 C322 106.24(17) . .
C323 Si32 C322 107.56(18) . .
C3 Si32 C322 113.99(17) . .
Si32 C321 H32A 109.5 . .
Si32 C321 H32B 109.5 . .
H32A C321 H32B 109.5 . .
Si32 C321 H32C 109.5 . .
H32A C321 H32C 109.5 . .
H32B C321 H32C 109.5 . .
Si32 C322 H32D 109.5 . .
Si32 C322 H32E 109.5 . .
H32D C322 H32E 109.5 . .
Si32 C322 H32F 109.5 . .
H32D C322 H32F 109.5 . .
H32E C322 H32F 109.5 . .
Si32 C323 H32G 109.5 . .
Si32 C323 H32H 109.5 . .
H32G C323 H32H 109.5 . .
Si32 C323 H32I 109.5 . .
H32G C323 H32I 109.5 . .
H32H C323 H32I 109.5 . .
C4 Ga4 O4 108.39(11) . .
C4 Ga4 N31 114.19(12) . 2_656
O4 Ga4 N31 92.37(9) . 2_656
C4 Ga4 Ga3 130.47(9) . .
O4 Ga4 Ga3 88.44(6) . .
N31 Ga4 Ga3 111.09(7) 2_656 .
Si42 C4 Si41 119.34(17) . .
Si42 C4 Ga4 109.64(16) . .
Si41 C4 Ga4 118.79(16) . .
Si42 C4 H4 101.8 . .
Si41 C4 H4 101.8 . .
Ga4 C4 H4 101.8 . .
C411 Si41 C4 111.02(16) . .
C411 Si41 C413 106.50(19) . .
C4 Si41 C413 113.28(17) . .
C411 Si41 C412 106.51(19) . .
C4 Si41 C412 112.86(17) . .
C413 Si41 C412 106.20(17) . .
Si41 C411 H41A 109.5 . .
Si41 C411 H41B 109.5 . .
H41A C411 H41B 109.5 . .
Si41 C411 H41C 109.5 . .
H41A C411 H41C 109.5 . .
H41B C411 H41C 109.5 . .
Si41 C412 H41D 109.5 . .
Si41 C412 H41E 109.5 . .
H41D C412 H41E 109.5 . .
Si41 C412 H41F 109.5 . .
H41D C412 H41F 109.5 . .
H41E C412 H41F 109.5 . .
Si41 C413 H41G 109.5 . .
Si41 C413 H41H 109.5 . .
H41G C413 H41H 109.5 . .
Si41 C413 H41I 109.5 . .
H41G C413 H41I 109.5 . .
H41H C413 H41I 109.5 . .
C421 Si42 C4 109.41(16) . .
C421 Si42 C423 108.5(2) . .
C4 Si42 C423 110.89(18) . .
C421 Si42 C422 106.8(2) . .
C4 Si42 C422 111.59(19) . .
C423 Si42 C422 109.5(2) . .
Si42 C421 H42A 109.5 . .
Si42 C421 H42B 109.5 . .
H42A C421 H42B 109.5 . .
Si42 C421 H42C 109.5 . .
H42A C421 H42C 109.5 . .
H42B C421 H42C 109.5 . .
Si42 C422 H42D 109.5 . .
Si42 C422 H42E 109.5 . .
H42D C422 H42E 109.5 . .
Si42 C422 H42F 109.5 . .
H42D C422 H42F 109.5 . .
H42E C422 H42F 109.5 . .
Si42 C423 H42G 109.5 . .
Si42 C423 H42H 109.5 . .
H42G C423 H42H 109.5 . .
Si42 C423 H42I 109.5 . .
H42G C423 H42I 109.5 . .
H42H C423 H42I 109.5 . .
C21 O3 Ga3 120.9(2) . .
C21 O4 Ga4 118.75(19) . .
O4 C21 O3 124.8(3) . .
O4 C21 C22 119.5(3) . .
O3 C21 C22 115.7(3) . .
C27 C22 C23 121.2(3) . .
C27 C22 C21 118.5(3) . .
C23 C22 C21 120.3(3) . .
C24 C23 C22 121.1(3) . .
C24 C23 H23 119.5 . .
C22 C23 H23 119.5 . .
C23 C24 C25 117.2(3) . .
C23 C24 H24 121.4 . .
C25 C24 H24 121.4 . .
N21 C25 C24 132.8(3) . .
N21 C25 C26 105.6(3) . .
C24 C25 C26 121.6(3) . .
N23 C26 C27 132.1(3) . .
N23 C26 C25 106.9(3) . .
C27 C26 C25 120.9(3) . .
C22 C27 C26 117.9(3) . .
C22 C27 H27 121.1 . .
C26 C27 H27 121.1 . .
N22 N21 C25 109.8(2) . .
N22 N21 Ga1 117.90(19) . 2_656
C25 N21 Ga1 131.9(2) . 2_656
N23 N22 N21 109.2(2) . .
N22 N23 C26 108.4(2) . .
N22 N23 Ga2 117.23(19) . .
C26 N23 Ga2 132.9(2) . .
C5 Ga5 O5 113.68(11) . .
C5 Ga5 N33 114.00(13) . 2_656
O5 Ga5 N33 89.84(9) . 2_656
C5 Ga5 Ga6 130.32(11) . .
O5 Ga5 Ga6 87.59(6) . .
N33 Ga5 Ga6 110.16(7) 2_656 .
Si52 C5 Si51 119.30(18) . .
Si52 C5 Ga5 119.91(17) . .
Si51 C5 Ga5 108.86(17) . .
Si52 C5 H5 101.6 . .
Si51 C5 H5 101.6 . .
Ga5 C5 H5 101.6 . .
C513 Si51 C511 109.06(19) . .
C513 Si51 C5 110.96(18) . .
C511 Si51 C5 109.96(16) . .
C513 Si51 C512 109.9(2) . .
C511 Si51 C512 105.06(18) . .
C5 Si51 C512 111.74(18) . .
Si51 C511 H51A 109.5 . .
Si51 C511 H51B 109.5 . .
H51A C511 H51B 109.5 . .
Si51 C511 H51C 109.5 . .
H51A C511 H51C 109.5 . .
H51B C511 H51C 109.5 . .
Si51 C512 H51D 109.5 . .
Si51 C512 H51E 109.5 . .
H51D C512 H51E 109.5 . .
Si51 C512 H51F 109.5 . .
H51D C512 H51F 109.5 . .
H51E C512 H51F 109.5 . .
Si51 C513 H51G 109.5 . .
Si51 C513 H51H 109.5 . .
H51G C513 H51H 109.5 . .
Si51 C513 H51I 109.5 . .
H51G C513 H51I 109.5 . .
H51H C513 H51I 109.5 . .
C521 Si52 C522 106.5(2) . .
C521 Si52 C523 109.2(3) . .
C522 Si52 C523 106.9(2) . .
C521 Si52 C5 110.36(19) . .
C522 Si52 C5 113.01(18) . .
C523 Si52 C5 110.7(2) . .
Si52 C521 H52A 109.5 . .
Si52 C521 H52B 109.5 . .
H52A C521 H52B 109.5 . .
Si52 C521 H52C 109.5 . .
H52A C521 H52C 109.5 . .
H52B C521 H52C 109.5 . .
Si52 C522 H52D 109.5 . .
Si52 C522 H52E 109.5 . .
H52D C522 H52E 109.5 . .
Si52 C522 H52F 109.5 . .
H52D C522 H52F 109.5 . .
H52E C522 H52F 109.5 . .
Si52 C523 H52G 109.5 . .
Si52 C523 H52H 109.5 . .
H52G C523 H52H 109.5 . .
Si52 C523 H52I 109.5 . .
H52G C523 H52I 109.5 . .
H52H C523 H52I 109.5 . .
C6 Ga6 N13 106.83(12) . .
C6 Ga6 O6 106.62(11) . .
N13 Ga6 O6 91.68(9) . .
C6 Ga6 Ga5 138.37(10) . .
N13 Ga6 Ga5 111.71(7) . .
O6 Ga6 Ga5 87.65(6) . .
Si62 C6 Si61 117.30(17) . .
Si62 C6 Ga6 110.19(16) . .
Si61 C6 Ga6 110.62(16) . .
Si62 C6 H6 106.0 . .
Si61 C6 H6 106.0 . .
Ga6 C6 H6 106.0 . .
C612 Si61 C6 109.73(18) . .
C612 Si61 C611 110.9(2) . .
C6 Si61 C611 109.11(18) . .
C612 Si61 C613 106.8(2) . .
C6 Si61 C613 113.23(18) . .
C611 Si61 C613 107.12(19) . .
Si61 C611 H61A 109.5 . .
Si61 C611 H61B 109.5 . .
H61A C611 H61B 109.5 . .
Si61 C611 H61C 109.5 . .
H61A C611 H61C 109.5 . .
H61B C611 H61C 109.5 . .
Si61 C612 H61D 109.5 . .
Si61 C612 H61E 109.5 . .
H61D C612 H61E 109.5 . .
Si61 C612 H61F 109.5 . .
H61D C612 H61F 109.5 . .
H61E C612 H61F 109.5 . .
Si61 C613 H61G 109.5 . .
Si61 C613 H61H 109.5 . .
H61G C613 H61H 109.5 . .
Si61 C613 H61I 109.5 . .
H61G C613 H61I 109.5 . .
H61H C613 H61I 109.5 . .
C622 Si62 C621 107.46(18) . .
C622 Si62 C6 110.28(15) . .
C621 Si62 C6 111.06(17) . .
C622 Si62 C623 106.87(19) . .
C621 Si62 C623 109.45(19) . .
C6 Si62 C623 111.55(17) . .
Si62 C621 H62A 109.5 . .
Si62 C621 H62B 109.5 . .
H62A C621 H62B 109.5 . .
Si62 C621 H62C 109.5 . .
H62A C621 H62C 109.5 . .
H62B C621 H62C 109.5 . .
Si62 C622 H62D 109.5 . .
Si62 C622 H62E 109.5 . .
H62D C622 H62E 109.5 . .
Si62 C622 H62F 109.5 . .
H62D C622 H62F 109.5 . .
H62E C622 H62F 109.5 . .
Si62 C623 H62G 109.5 . .
Si62 C623 H62H 109.5 . .
H62G C623 H62H 109.5 . .
Si62 C623 H62I 109.5 . .
H62G C623 H62I 109.5 . .
H62H C623 H62I 109.5 . .
C31 O5 Ga5 117.91(19) . .
C31 O6 Ga6 119.59(19) . .
O6 C31 O5 125.3(3) . .
O6 C31 C32 116.7(3) . .
O5 C31 C32 118.0(3) . .
C37 C32 C33 121.9(3) . .
C37 C32 C31 119.6(3) . .
C33 C32 C31 118.5(3) . .
C34 C33 C32 121.5(3) . .
C34 C33 H33 119.2 . .
C32 C33 H33 119.2 . .
C33 C34 C35 117.1(3) . .
C33 C34 H34 121.5 . .
C35 C34 H34 121.5 . .
N31 C35 C36 106.5(3) . .
N31 C35 C34 132.1(3) . .
C36 C35 C34 121.4(3) . .
N33 C36 C35 106.6(3) . .
N33 C36 C37 132.1(3) . .
C35 C36 C37 121.2(3) . .
C32 C37 C36 116.9(3) . .
C32 C37 H37 121.5 . .
C36 C37 H37 121.5 . .
N32 N31 C35 108.5(2) . .
N32 N31 Ga4 116.73(18) . 2_656
C35 N31 Ga4 134.6(2) . 2_656
N33 N32 N31 109.8(2) . .
N32 N33 C36 108.5(2) . .
N32 N33 Ga5 116.82(19) . 2_656
C36 N33 Ga5 131.7(2) . 2_656
C914 O91 C911 107.6(7) . .
C912 C911 O91 99.2(10) . .
C912 C911 H91A 111.9 . .
O91 C911 H91A 111.9 . .
C912 C911 H91B 111.9 . .
O91 C911 H91B 111.9 . .
H91A C911 H91B 109.6 . .
C911 C912 C913 110.2(14) . .
C911 C912 H91C 109.6 . .
C913 C912 H91C 109.6 . .
C911 C912 H91D 109.6 . .
C913 C912 H91D 109.6 . .
H91C C912 H91D 108.1 . .
C914 C913 C912 103.9(14) . .
C914 C913 H91E 111.0 . .
C912 C913 H91E 111.0 . .
C914 C913 H91F 111.0 . .
C912 C913 H91F 111.0 . .
H91E C913 H91F 109.0 . .
C913 C914 O91 103.8(11) . .
C913 C914 H91G 111.0 . .
O91 C914 H91G 111.0 . .
C913 C914 H91H 111.0 . .
O91 C914 H91H 111.0 . .
H91G C914 H91H 109.0 . .

loop_
_geom_bond_atom_site_label_1
_geom_bond_atom_site_label_2
_geom_bond_distance
_geom_bond_site_symmetry_2
Ga1 C1 1.961(3) .
Ga1 N21 2.025(2) 2_656
Ga1 O1 2.042(2) .
Ga1 Ga2 2.4111(5) .
C1 Si11 1.869(3) .
C1 Si12 1.875(3) .
C1 H1 0.9600 .
Si11 C111 1.869(4) .
Si11 C113 1.871(4) .
Si11 C112 1.871(4) .
C111 H11A 0.9599 .
C111 H11B 0.9599 .
C111 H11C 0.9599 .
C112 H11D 0.9599 .
C112 H11E 0.9599 .
C112 H11F 0.9599 .
C113 H11G 0.9599 .
C113 H11H 0.9599 .
C113 H11I 0.9599 .
Si12 C123 1.874(4) .
Si12 C122 1.884(4) .
Si12 C121 1.885(4) .
C121 H12A 0.9599 .
C121 H12B 0.9599 .
C121 H12C 0.9599 .
C122 H12D 0.9599 .
C122 H12E 0.9599 .
C122 H12F 0.9599 .
C123 H12G 0.9599 .
C123 H12H 0.9599 .
C123 H12I 0.9599 .
Ga2 C2 1.967(3) .
Ga2 O2 2.018(2) .
Ga2 N23 2.065(3) .
C2 Si21 1.862(4) .
C2 Si22 1.876(3) .
C2 H2 0.9600 .
Si21 C212 1.835(5) .
Si21 C213 1.872(4) .
Si21 C211 1.878(5) .
C211 H21A 0.9599 .
C211 H21B 0.9599 .
C211 H21C 0.9599 .
C212 H21D 0.9599 .
C212 H21E 0.9599 .
C212 H21F 0.9599 .
C213 H21G 0.9599 .
C213 H21H 0.9599 .
C213 H21I 0.9599 .
Si22 C221 1.855(4) .
Si22 C223 1.867(5) .
Si22 C222 1.877(4) .
C221 H22A 0.9599 .
C221 H22B 0.9599 .
C221 H22C 0.9599 .
C222 H22D 0.9599 .
C222 H22E 0.9599 .
C222 H22F 0.9599 .
C223 H22G 0.9599 .
C223 H22H 0.9599 .
C223 H22I 0.9599 .
O1 C11 1.269(3) .
O2 C11 1.268(4) .
C11 C12 1.489(4) .
C12 C17 1.380(4) .
C12 C13 1.418(4) .
C13 C14 1.365(4) .
C13 H13 0.9600 .
C14 C15 1.404(4) .
C14 H14 0.9600 .
C15 N13 1.371(4) .
C15 C16 1.392(4) .
C16 N11 1.375(4) .
C16 C17 1.388(4) .
C17 H17 0.9600 .
N11 N12 1.326(3) .
N11 Ga3 2.047(2) .
N12 N13 1.337(3) .
N13 Ga6 2.010(3) .
Ga3 C3 1.978(3) .
Ga3 O3 2.015(2) .
Ga3 Ga4 2.4189(5) .
C3 Si32 1.864(3) .
C3 Si31 1.867(3) .
C3 H3 0.9600 .
Si31 C313 1.863(4) .
Si31 C311 1.863(4) .
Si31 C312 1.875(4) .
C311 H31A 0.9599 .
C311 H31B 0.9599 .
C311 H31C 0.9599 .
C312 H31D 0.9599 .
C312 H31E 0.9599 .
C312 H31F 0.9599 .
C313 H31G 0.9599 .
C313 H31H 0.9599 .
C313 H31I 0.9599 .
Si32 C321 1.851(4) .
Si32 C323 1.863(4) .
Si32 C322 1.878(4) .
C321 H32A 0.9599 .
C321 H32B 0.9599 .
C321 H32C 0.9599 .
C322 H32D 0.9599 .
C322 H32E 0.9599 .
C322 H32F 0.9599 .
C323 H32G 0.9599 .
C323 H32H 0.9599 .
C323 H32I 0.9599 .
Ga4 C4 1.983(3) .
Ga4 O4 2.025(2) .
Ga4 N31 2.052(3) 2_656
C4 Si42 1.865(3) .
C4 Si41 1.866(3) .
C4 H4 0.9600 .
Si41 C411 1.861(4) .
Si41 C413 1.868(4) .
Si41 C412 1.876(4) .
C411 H41A 0.9599 .
C411 H41B 0.9599 .
C411 H41C 0.9599 .
C412 H41D 0.9599 .
C412 H41E 0.9599 .
C412 H41F 0.9599 .
C413 H41G 0.9599 .
C413 H41H 0.9599 .
C413 H41I 0.9599 .
Si42 C421 1.864(4) .
Si42 C423 1.870(4) .
Si42 C422 1.888(4) .
C421 H42A 0.9599 .
C421 H42B 0.9599 .
C421 H42C 0.9599 .
C422 H42D 0.9599 .
C422 H42E 0.9599 .
C422 H42F 0.9599 .
C423 H42G 0.9599 .
C423 H42H 0.9599 .
C423 H42I 0.9599 .
O3 C21 1.275(3) .
O4 C21 1.261(3) .
C21 C22 1.493(4) .
C22 C27 1.366(4) .
C22 C23 1.425(4) .
C23 C24 1.374(4) .
C23 H23 0.9600 .
C24 C25 1.389(4) .
C24 H24 0.9600 .
C25 N21 1.366(4) .
C25 C26 1.401(4) .
C26 N23 1.381(4) .
C26 C27 1.387(4) .
C27 H27 0.9600 .
N21 N22 1.333(3) .
N21 Ga1 2.025(2) 2_656
N22 N23 1.328(3) .
Ga5 C5 1.960(3) .
Ga5 O5 2.050(2) .
Ga5 N33 2.076(3) 2_656
Ga5 Ga6 2.4028(5) .
C5 Si52 1.860(3) .
C5 Si51 1.878(3) .
C5 H5 0.9600 .
Si51 C513 1.861(4) .
Si51 C511 1.871(4) .
Si51 C512 1.880(4) .
C511 H51A 0.9599 .
C511 H51B 0.9599 .
C511 H51C 0.9599 .
C512 H51D 0.9599 .
C512 H51E 0.9599 .
C512 H51F 0.9599 .
C513 H51G 0.9599 .
C513 H51H 0.9599 .
C513 H51I 0.9599 .
Si52 C521 1.844(5) .
Si52 C522 1.855(4) .
Si52 C523 1.857(5) .
C521 H52A 0.9599 .
C521 H52B 0.9599 .
C521 H52C 0.9599 .
C522 H52D 0.9599 .
C522 H52E 0.9599 .
C522 H52F 0.9599 .
C523 H52G 0.9599 .
C523 H52H 0.9599 .
C523 H52I 0.9599 .
Ga6 C6 1.969(3) .
Ga6 O6 2.029(2) .
C6 Si62 1.868(3) .
C6 Si61 1.870(3) .
C6 H6 0.9600 .
Si61 C612 1.863(4) .
Si61 C611 1.874(4) .
Si61 C613 1.879(4) .
C611 H61A 0.9599 .
C611 H61B 0.9599 .
C611 H61C 0.9599 .
C612 H61D 0.9599 .
C612 H61E 0.9599 .
C612 H61F 0.9599 .
C613 H61G 0.9599 .
C613 H61H 0.9599 .
C613 H61I 0.9599 .
Si62 C622 1.862(4) .
Si62 C621 1.864(4) .
Si62 C623 1.876(4) .
C621 H62A 0.9599 .
C621 H62B 0.9599 .
C621 H62C 0.9599 .
C622 H62D 0.9599 .
C622 H62E 0.9599 .
C622 H62F 0.9599 .
C623 H62G 0.9599 .
C623 H62H 0.9599 .
C623 H62I 0.9599 .
O5 C31 1.272(4) .
O6 C31 1.267(4) .
C31 C32 1.514(4) .
C32 C37 1.367(4) .
C32 C33 1.414(4) .
C33 C34 1.367(4) .
C33 H33 0.9600 .
C34 C35 1.402(4) .
C34 H34 0.9600 .
C35 N31 1.383(4) .
C35 C36 1.393(4) .
C36 N33 1.385(4) .
C36 C37 1.403(4) .
C37 H37 0.9600 .
N31 N32 1.337(3) .
N31 Ga4 2.052(2) 2_656
N32 N33 1.332(3) .
N33 Ga5 2.076(3) 2_656
O91 C914 1.493(12) .
O91 C911 1.513(12) .
C911 C912 1.413(14) .
C911 H91A 0.9600 .
C911 H91B 0.9600 .
C912 C913 1.585(15) .
C912 H91C 0.9600 .
C912 H91D 0.9600 .
C913 C914 1.444(12) .
C913 H91E 0.9600 .
C913 H91F 0.9600 .
C914 H91G 0.9600 .
C914 H91H 0.9600 .

loop_
_geom_torsion_atom_site_label_1
_geom_torsion_atom_site_label_2
_geom_torsion_atom_site_label_3
_geom_torsion_atom_site_label_4
_geom_torsion
_geom_torsion_site_symmetry_1
_geom_torsion_site_symmetry_4
N21 Ga1 C1 Si11 91.07(16) 2_656 .
O1 Ga1 C1 Si11 -171.32(13) . .
Ga2 Ga1 C1 Si11 -65.7(2) . .
N21 Ga1 C1 Si12 -137.28(16) 2_656 .
O1 Ga1 C1 Si12 -39.68(19) . .
Ga2 Ga1 C1 Si12 66.0(2) . .
Si12 C1 Si11 C111 -172.57(19) . .
Ga1 C1 Si11 C111 -43.4(2) . .
Si12 C1 Si11 C113 -53.2(2) . .
Ga1 C1 Si11 C113 76.0(2) . .
Si12 C1 Si11 C112 69.1(2) . .
Ga1 C1 Si11 C112 -161.78(17) . .
Si11 C1 Si12 C123 86.8(2) . .
Ga1 C1 Si12 C123 -40.5(2) . .
Si11 C1 Si12 C122 -152.3(2) . .
Ga1 C1 Si12 C122 80.3(2) . .
Si11 C1 Si12 C121 -34.4(3) . .
Ga1 C1 Si12 C121 -161.7(2) . .
C1 Ga1 Ga2 C2 10.02(19) . .
N21 Ga1 Ga2 C2 -146.11(15) 2_656 .
O1 Ga1 Ga2 C2 122.27(14) . .
C1 Ga1 Ga2 O2 -105.20(15) . .
N21 Ga1 Ga2 O2 98.66(10) 2_656 .
O1 Ga1 Ga2 O2 7.05(8) . .
C1 Ga1 Ga2 N23 165.49(16) . .
N21 Ga1 Ga2 N23 9.36(11) 2_656 .
O1 Ga1 Ga2 N23 -82.26(9) . .
O2 Ga2 C2 Si21 -23.8(2) . .
N23 Ga2 C2 Si21 75.2(2) . .
Ga1 Ga2 C2 Si21 -129.84(15) . .
O2 Ga2 C2 Si22 -163.60(14) . .
N23 Ga2 C2 Si22 -64.63(19) . .
Ga1 Ga2 C2 Si22 90.36(18) . .
Si22 C2 Si21 C212 -164.9(2) . .
Ga2 C2 Si21 C212 58.8(3) . .
Si22 C2 Si21 C213 -46.0(3) . .
Ga2 C2 Si21 C213 177.7(2) . .
Si22 C2 Si21 C211 73.7(3) . .
Ga2 C2 Si21 C211 -62.6(3) . .
Si21 C2 Si22 C221 -164.2(2) . .
Ga2 C2 Si22 C221 -23.7(2) . .
Si21 C2 Si22 C223 -45.4(3) . .
Ga2 C2 Si22 C223 95.1(2) . .
Si21 C2 Si22 C222 77.7(3) . .
Ga2 C2 Si22 C222 -141.8(2) . .
C1 Ga1 O1 C11 134.5(2) . .
N21 Ga1 O1 C11 -117.3(2) 2_656 .
Ga2 Ga1 O1 C11 -6.4(2) . .
C2 Ga2 O2 C11 -146.1(2) . .
N23 Ga2 O2 C11 99.6(2) . .
Ga1 Ga2 O2 C11 -10.4(2) . .
Ga2 O2 C11 O1 8.6(4) . .
Ga2 O2 C11 C12 -170.10(19) . .
Ga1 O1 C11 O2 0.2(4) . .
Ga1 O1 C11 C12 178.82(19) . .
O2 C11 C12 C17 4.2(4) . .
O1 C11 C12 C17 -174.6(3) . .
O2 C11 C12 C13 -179.6(3) . .
O1 C11 C12 C13 1.6(4) . .
C17 C12 C13 C14 -1.3(5) . .
C11 C12 C13 C14 -177.4(3) . .
C12 C13 C14 C15 3.2(5) . .
C13 C14 C15 N13 175.7(3) . .
C13 C14 C15 C16 -1.9(5) . .
N13 C15 C16 N11 -0.7(3) . .
C14 C15 C16 N11 177.4(3) . .
N13 C15 C16 C17 -179.5(3) . .
C14 C15 C16 C17 -1.3(5) . .
C13 C12 C17 C16 -2.0(4) . .
C11 C12 C17 C16 174.2(3) . .
N11 C16 C17 C12 -175.1(3) . .
C15 C16 C17 C12 3.3(4) . .
C17 C16 N11 N12 178.8(3) . .
C15 C16 N11 N12 0.3(3) . .
C17 C16 N11 Ga3 12.5(5) . .
C15 C16 N11 Ga3 -166.1(2) . .
C16 N11 N12 N13 0.3(3) . .
Ga3 N11 N12 N13 168.91(17) . .
N11 N12 N13 C15 -0.8(3) . .
N11 N12 N13 Ga6 -177.24(17) . .
C16 C15 N13 N12 1.0(3) . .
C14 C15 N13 N12 -176.9(3) . .
C16 C15 N13 Ga6 176.5(2) . .
C14 C15 N13 Ga6 -1.3(5) . .
N12 N11 Ga3 C3 113.3(2) . .
C16 N11 Ga3 C3 -81.4(3) . .
N12 N11 Ga3 O3 -143.4(2) . .
C16 N11 Ga3 O3 21.9(3) . .
N12 N11 Ga3 Ga4 -57.1(2) . .
C16 N11 Ga3 Ga4 108.2(3) . .
O3 Ga3 C3 Si32 -147.94(14) . .
N11 Ga3 C3 Si32 -53.63(18) . .
Ga4 Ga3 C3 Si32 111.38(15) . .
O3 Ga3 C3 Si31 78.70(17) . .
N11 Ga3 C3 Si31 173.01(14) . .
Ga4 Ga3 C3 Si31 -22.0(3) . .
Si32 C3 Si31 C313 -172.07(18) . .
Ga3 C3 Si31 C313 -42.3(2) . .
Si32 C3 Si31 C311 -52.8(2) . .
Ga3 C3 Si31 C311 76.9(2) . .
Si32 C3 Si31 C312 68.8(3) . .
Ga3 C3 Si31 C312 -161.42(19) . .
Si31 C3 Si32 C321 -151.06(19) . .
Ga3 C3 Si32 C321 79.8(2) . .
Si31 C3 Si32 C323 88.2(2) . .
Ga3 C3 Si32 C323 -41.0(2) . .
Si31 C3 Si32 C322 -32.4(3) . .
Ga3 C3 Si32 C322 -161.47(17) . .
C3 Ga3 Ga4 C4 -1.4(2) . .
O3 Ga3 Ga4 C4 -107.49(14) . .
N11 Ga3 Ga4 C4 163.51(15) . .
C3 Ga3 Ga4 O4 111.67(17) . .
O3 Ga3 Ga4 O4 5.57(8) . .
N11 Ga3 Ga4 O4 -83.42(10) . .
C3 Ga3 Ga4 N31 -156.39(18) . 2_656
O3 Ga3 Ga4 N31 97.51(10) . 2_656
N11 Ga3 Ga4 N31 8.52(11) . 2_656
O4 Ga4 C4 Si42 152.82(13) . .
N31 Ga4 C4 Si42 51.45(19) 2_656 .
Ga3 Ga4 C4 Si42 -102.93(15) . .
O4 Ga4 C4 Si41 10.7(2) . .
N31 Ga4 C4 Si41 -90.71(19) 2_656 .
Ga3 Ga4 C4 Si41 114.91(15) . .
Si42 C4 Si41 C411 154.79(19) . .
Ga4 C4 Si41 C411 -66.7(2) . .
Si42 C4 Si41 C413 -85.4(2) . .
Ga4 C4 Si41 C413 53.0(3) . .
Si42 C4 Si41 C412 35.3(3) . .
Ga4 C4 Si41 C412 173.78(18) . .
Si41 C4 Si42 C421 176.98(19) . .
Ga4 C4 Si42 C421 35.1(2) . .
Si41 C4 Si42 C423 57.4(2) . .
Ga4 C4 Si42 C423 -84.5(2) . .
Si41 C4 Si42 C422 -65.0(3) . .
Ga4 C4 Si42 C422 153.1(2) . .
C3 Ga3 O3 C21 -151.1(2) . .
N11 Ga3 O3 C21 100.7(2) . .
Ga4 Ga3 O3 C21 -8.2(2) . .
C4 Ga4 O4 C21 127.4(2) . .
N31 Ga4 O4 C21 -116.1(2) 2_656 .
Ga3 Ga4 O4 C21 -5.1(2) . .
Ga4 O4 C21 O3 0.2(4) . .
Ga4 O4 C21 C22 178.0(2) . .
Ga3 O3 C21 O4 6.8(4) . .
Ga3 O3 C21 C22 -171.08(19) . .
O4 C21 C22 C27 -173.6(3) . .
O3 C21 C22 C27 4.4(4) . .
O4 C21 C22 C23 4.3(4) . .
O3 C21 C22 C23 -177.7(3) . .
C27 C22 C23 C24 1.3(5) . .
C21 C22 C23 C24 -176.6(3) . .
C22 C23 C24 C25 1.2(5) . .
C23 C24 C25 N21 178.5(3) . .
C23 C24 C25 C26 -2.8(5) . .
N21 C25 C26 N23 -0.8(3) . .
C24 C25 C26 N23 -179.9(3) . .
N21 C25 C26 C27 -179.1(3) . .
C24 C25 C26 C27 1.9(5) . .
C23 C22 C27 C26 -2.2(5) . .
C21 C22 C27 C26 175.7(3) . .
N23 C26 C27 C22 -177.1(3) . .
C25 C26 C27 C22 0.7(5) . .
C24 C25 N21 N22 179.9(3) . .
C26 C25 N21 N22 1.0(3) . .
C24 C25 N21 Ga1 -7.3(5) . 2_656
C26 C25 N21 Ga1 173.8(2) . 2_656
C25 N21 N22 N23 -0.8(3) . .
Ga1 N21 N22 N23 -174.79(18) 2_656 .
N21 N22 N23 C26 0.3(3) . .
N21 N22 N23 Ga2 168.40(18) . .
C27 C26 N23 N22 178.3(3) . .
C25 C26 N23 N22 0.3(3) . .
C27 C26 N23 Ga2 12.9(5) . .
C25 C26 N23 Ga2 -165.2(2) . .
C2 Ga2 N23 N22 102.6(2) . .
O2 Ga2 N23 N22 -145.7(2) . .
Ga1 Ga2 N23 N22 -58.4(2) . .
C2 Ga2 N23 C26 -92.9(3) . .
O2 Ga2 N23 C26 18.8(3) . .
Ga1 Ga2 N23 C26 106.1(3) . .
O5 Ga5 C5 Si52 -15.0(3) . .
N33 Ga5 C5 Si52 86.1(2) 2_656 .
Ga6 Ga5 C5 Si52 -123.19(17) . .
O5 Ga5 C5 Si51 -157.50(13) . .
N33 Ga5 C5 Si51 -56.4(2) 2_656 .
Ga6 Ga5 C5 Si51 94.32(18) . .
Si52 C5 Si51 C513 -56.3(3) . .
Ga5 C5 Si51 C513 86.4(2) . .
Si52 C5 Si51 C511 -177.1(2) . .
Ga5 C5 Si51 C511 -34.3(2) . .
Si52 C5 Si51 C512 66.7(3) . .
Ga5 C5 Si51 C512 -150.6(2) . .
Si51 C5 Si52 C521 -161.9(2) . .
Ga5 C5 Si52 C521 59.5(3) . .
Si51 C5 Si52 C522 -42.8(3) . .
Ga5 C5 Si52 C522 178.5(2) . .
Si51 C5 Si52 C523 77.1(3) . .
Ga5 C5 Si52 C523 -61.5(3) . .
N12 N13 Ga6 C6 -116.0(2) . .
C15 N13 Ga6 C6 68.7(3) . .
N12 N13 Ga6 O6 136.1(2) . .
C15 N13 Ga6 O6 -39.2(3) . .
N12 N13 Ga6 Ga5 47.9(2) . .
C15 N13 Ga6 Ga5 -127.4(3) . .
C5 Ga5 Ga6 C6 15.71(19) . .
O5 Ga5 Ga6 C6 -103.74(15) . .
N33 Ga5 Ga6 C6 167.32(16) 2_656 .
C5 Ga5 Ga6 N13 -140.80(15) . .
O5 Ga5 Ga6 N13 99.75(9) . .
N33 Ga5 Ga6 N13 10.82(11) 2_656 .
C5 Ga5 Ga6 O6 128.33(14) . .
O5 Ga5 Ga6 O6 8.88(8) . .
N33 Ga5 Ga6 O6 -80.06(9) 2_656 .
N13 Ga6 C6 Si62 88.42(17) . .
O6 Ga6 C6 Si62 -174.56(14) . .
Ga5 Ga6 C6 Si62 -68.8(2) . .
N13 Ga6 C6 Si61 -140.25(15) . .
O6 Ga6 C6 Si61 -43.22(18) . .
Ga5 Ga6 C6 Si61 62.5(2) . .
Si62 C6 Si61 C612 85.3(2) . .
Ga6 C6 Si61 C612 -42.2(2) . .
Si62 C6 Si61 C611 -153.0(2) . .
Ga6 C6 Si61 C611 79.4(2) . .
Si62 C6 Si61 C613 -33.8(3) . .
Ga6 C6 Si61 C613 -161.4(2) . .
Si61 C6 Si62 C622 -170.5(2) . .
Ga6 C6 Si62 C622 -42.7(2) . .
Si61 C6 Si62 C621 -51.5(2) . .
Ga6 C6 Si62 C621 76.3(2) . .
Si61 C6 Si62 C623 70.9(2) . .
Ga6 C6 Si62 C623 -161.34(18) . .
C5 Ga5 O5 C31 -147.5(2) . .
N33 Ga5 O5 C31 96.2(2) 2_656 .
Ga6 Ga5 O5 C31 -14.0(2) . .
C6 Ga6 O6 C31 133.3(2) . .
N13 Ga6 O6 C31 -118.6(2) . .
Ga5 Ga6 O6 C31 -6.9(2) . .
Ga6 O6 C31 O5 -2.4(4) . .
Ga6 O6 C31 C32 177.44(19) . .
Ga5 O5 C31 O6 13.1(4) . .
Ga5 O5 C31 C32 -166.7(2) . .
O6 C31 C32 C37 -175.9(3) . .
O5 C31 C32 C37 3.9(4) . .
O6 C31 C32 C33 1.7(4) . .
O5 C31 C32 C33 -178.4(3) . .
C37 C32 C33 C34 -0.4(5) . .
C31 C32 C33 C34 -178.0(3) . .
C32 C33 C34 C35 0.2(5) . .
C33 C34 C35 N31 179.2(3) . .
C33 C34 C35 C36 1.2(5) . .
N31 C35 C36 N33 -1.3(3) . .
C34 C35 C36 N33 177.2(3) . .
N31 C35 C36 C37 179.1(3) . .
C34 C35 C36 C37 -2.5(5) . .
C33 C32 C37 C36 -0.7(5) . .
C31 C32 C37 C36 176.9(3) . .
N33 C36 C37 C32 -177.3(3) . .
C35 C36 C37 C32 2.1(4) . .
C36 C35 N31 N32 1.6(3) . .
C34 C35 N31 N32 -176.6(3) . .
C36 C35 N31 Ga4 176.1(2) . 2_656
C34 C35 N31 Ga4 -2.2(5) . 2_656
C35 N31 N32 N33 -1.2(3) . .
Ga4 N31 N32 N33 -176.84(18) 2_656 .
N31 N32 N33 C36 0.4(3) . .
N31 N32 N33 Ga5 163.13(18) . 2_656
C35 C36 N33 N32 0.6(3) . .
C37 C36 N33 N32 -179.9(3) . .
C35 C36 N33 Ga5 -158.7(2) . 2_656
C37 C36 N33 Ga5 20.9(5) . 2_656
C914 O91 C911 C912 -39.4(10) . .
O91 C911 C912 C913 27.5(13) . .
C911 C912 C913 C914 -7.2(16) . .
C912 C913 C914 O91 -17.4(14) . .
C911 O91 C914 C913 36.3(11) . .
